data_7045904
loop_
_publ_author_name
'Yang, Mengxi'
'Pati, Nilanjana'
'B\'elanger-Chabot, Guillaume'
'Hirai, Masato'
'Gabba\"i, Fran\,cois P'

_publ_section_title
;
 Influence of the catalyst structure in the cycloaddition of isocyanates
 to oxiranes promoted by tetraarylstibonium cations.
;
_journal_issue 34
_journal_name_full 'Dalton transactions (Cambridge, England : 2003)'
_journal_page_first 11843
_journal_page_last 11850
_journal_paper_doi 10.1039/c8dt00702k
_journal_volume 47
_journal_year 2018
_chemical_formula_moiety 'C28 H22 Sb, 0.5(C F3 O3 S), 0.5(O3 S), 0.5(C F3)'
_chemical_formula_sum 'C29 H22 F3 O3 S Sb'
_chemical_formula_weight 629.27
_space_group_crystal_system monoclinic
_space_group_IT_number 15
_space_group_name_Hall '-C 2yc'
_space_group_name_H-M_alt 'C 1 2/c 1'
_symmetry_space_group_name_Hall '-C 2yc'
_symmetry_space_group_name_H-M 'C 1 2/c 1'
_atom_sites_solution_hydrogens geom
_audit_creation_date 2017-01-18
_audit_creation_method
;
Olex2 1.2
(compiled 2015.01.26 svn.r3150 for OlexSys, GUI svn.r4998)
;
_audit_update_record
;
2018-02-20 deposited with the CCDC.
2018-03-20 downloaded from the CCDC.
;
_cell_angle_alpha 90
_cell_angle_beta 102.698(9)
_cell_angle_gamma 90
_cell_formula_units_Z 8
_cell_length_a 14.848(7)
_cell_length_b 14.208(7)
_cell_length_c 24.673(17)
_cell_measurement_reflns_used 9918
_cell_measurement_temperature 110
_cell_measurement_theta_max 21.26
_cell_measurement_theta_min 2.81
_cell_volume 5078(5)
_computing_cell_refinement 'SAINT v8.34A (Bruker, 2013)'
_computing_data_collection 'Bruker APEX2'
_computing_data_reduction 'SAINT v8.34A (Bruker, 2013)'
_computing_molecular_graphics 'Olex2 (Dolomanov et al., 2009)'
_computing_publication_material 'Olex2 (Dolomanov et al., 2009)'
_computing_structure_refinement 'SHELXL-2014/7 (Sheldrick, 2014)'
_computing_structure_solution 'SHELXS-97 (Sheldrick 2008)'
_diffrn_ambient_temperature 110
_diffrn_measured_fraction_theta_full 0.999
_diffrn_measured_fraction_theta_max 0.931
_diffrn_measurement_device_type 'Bruker APEX-II CCD'
_diffrn_measurement_method '\f and \w scans'
_diffrn_radiation_type MoK\a
_diffrn_radiation_wavelength 0.71073
_diffrn_reflns_av_R_equivalents 0.0800
_diffrn_reflns_av_unetI/netI 0.0432
_diffrn_reflns_Laue_measured_fraction_full 0.999
_diffrn_reflns_Laue_measured_fraction_max 0.931
_diffrn_reflns_limit_h_max 18
_diffrn_reflns_limit_h_min -18
_diffrn_reflns_limit_k_max 18
_diffrn_reflns_limit_k_min -18
_diffrn_reflns_limit_l_max 31
_diffrn_reflns_limit_l_min -31
_diffrn_reflns_number 78867
_diffrn_reflns_point_group_measured_fraction_full 0.999
_diffrn_reflns_point_group_measured_fraction_max 0.931
_diffrn_reflns_theta_full 25.242
_diffrn_reflns_theta_max 27.447
_diffrn_reflns_theta_min 2.296
_diffrn_standards_number 0
_exptl_absorpt_coefficient_mu 1.221
_exptl_absorpt_correction_T_max 0.7455
_exptl_absorpt_correction_T_min 0.5966
_exptl_absorpt_correction_type multi-scan
_exptl_absorpt_process_details
;
SADABS-2014/5 (Bruker,2014/5) was used for absorption correction.
wR2(int) was 0.1069 before and 0.0674 after correction.
The Ratio of minimum to maximum transmission is 0.8003.
The \l/2 correction factor is 0.00150.
;
_exptl_crystal_colour colourless
_exptl_crystal_colour_primary colourless
_exptl_crystal_density_diffrn 1.646
_exptl_crystal_description plate
_exptl_crystal_F_000 2512
_exptl_crystal_size_max 0.42
_exptl_crystal_size_mid 0.3
_exptl_crystal_size_min 0.1
_refine_diff_density_max 0.575
_refine_diff_density_min -0.538
_refine_diff_density_rms 0.080
_refine_ls_extinction_method none
_refine_ls_goodness_of_fit_ref 1.025
_refine_ls_hydrogen_treatment constr
_refine_ls_matrix_type full
_refine_ls_number_parameters 437
_refine_ls_number_reflns 5413
_refine_ls_number_restraints 121
_refine_ls_restrained_S_all 1.057
_refine_ls_R_factor_all 0.0769
_refine_ls_R_factor_gt 0.0400
_refine_ls_shift/su_max 0.001
_refine_ls_shift/su_mean 0.000
_refine_ls_structure_factor_coef Fsqd
_refine_ls_weighting_details 'w=1/[\s^2^(Fo^2^)+(0.0243P)^2^+20.4903P] where P=(Fo^2^+2Fc^2^)/3'
_refine_ls_weighting_scheme calc
_refine_ls_wR_factor_gt 0.0761
_refine_ls_wR_factor_ref 0.0904
_reflns_Friedel_coverage 0.000
_reflns_number_gt 3735
_reflns_number_total 5413
_reflns_threshold_expression 'I > 2\s(I)'
_cod_data_source_file c8dt00702k2.cif
_cod_data_source_block 2
_cod_depositor_comments 'Adding full bibliography for 7045904--7045908.cif.'
_cod_database_code 7045904
_shelx_space_group_comment
;
The symmetry employed for this shelxl refinement is uniquely defined
by the following loop, which should always be used as a source of
symmetry information in preference to the above space-group names.
They are only intended as comments.
;
_olex2_refinement_description
;
1. Fixed Uiso
 At 1.2 times of:
  All C(H) groups
2. Restrained distances
 S1-C61
 1.816 with sigma of 0.02
 S1-O1 = S1-O2 = S1-O3
 1.45 with sigma of 0.02
 C61-F1 = C61-F2 = C61-F3
 1.333 with sigma of 0.02
 S1-O1 \\sim S1-O2
 with sigma of 0.02
 O1-F1 \\sim O1-F3 \\sim O2-F2 \\sim O2-F3
 with sigma of 0.02
3. Uiso/Uaniso restraints and constraints
C71 \\sim F11: within 1.7A with sigma of 0.04 and sigma for terminal atoms of
0.08
C23 \\sim C24 \\sim C25 \\sim C26 \\sim C27 \\sim C28: within 1.7A with sigma
of 0.04 and sigma for terminal atoms of 0.08
Uanis(S2) = Uanis(C62)
Uanis(S11) = Uanis(C61)
Uanis(S1) = Uanis(C71)
Uanis(O21) = Uanis(F2)
Uanis(O11) = Uanis(F3)
Uanis(O2) = Uanis(F21)
Uanis(F21) = Uanis(O3)
4. Same fragment restrains
{C17, C18, C19, C20, C21, C22} sigma for 1-2: 0.02, 1-3: 0.04
as
{C23, C24, C25, C26, C27, C28}
{S1, O1, O2, O3, C61, F1, F2, F3} sigma for 1-2: 0.02, 1-3: 0.04
as
{S11, O11, O21, O31, C71, F11, F21, F31}
{S1, O1, O2, O3} sigma for 1-2: 0.02, 1-3: 0.04
as
{S2, O4, O5, O6}
{C61, F1, F2, F3} sigma for 1-2: 0.02, 1-3: 0.04
as
{C62, F4, F5, F6}
5. Others
 Sof(S11)=Sof(O11)=Sof(O21)=Sof(O31)=Sof(C71)=Sof(F11)=Sof(F21)=Sof(F31)=0.5*
 (1-FVAR(2))
 Sof(S1)=Sof(O1)=Sof(O2)=Sof(O3)=Sof(C61)=Sof(F1)=Sof(F2)=Sof(F3)=0.5*FVAR(2)
 Fixed Sof: S2(0.5) O4(0.5) O5(0.5) O6(0.5) C62(0.5) F4(0.5) F5(0.5) F6(0.5)
6.a Aromatic/amide H refined with riding coordinates:
 C2(H2), C3(H3), C4(H4), C7(H7), C8(H8), C9(H9), C10(H10), C12(H12), C13(H13),
 C14(H14), C15(H15), C16(H16), C18(H18), C19(H19), C20(H20), C21(H21), C22(H22),
  C24(H24), C25(H25), C26(H26), C27(H27), C28(H28)
;
_shelx_shelxl_version_number 2014/7
_olex2_submission_special_instructions 'No special instructions were received'

loop_
_space_group_symop_operation_xyz
'x, y, z'
'-x, y, -z+1/2'
'x+1/2, y+1/2, z'
'-x+1/2, y+1/2, -z+1/2'
'-x, -y, -z'
'x, -y, z-1/2'
'-x+1/2, -y+1/2, -z'
'x+1/2, -y+1/2, z-1/2'

loop_
_atom_site_label
_atom_site_type_symbol
_atom_site_fract_x
_atom_site_fract_y
_atom_site_fract_z
_atom_site_U_iso_or_equiv
_atom_site_adp_type
_atom_site_occupancy
_atom_site_site_symmetry_order
_atom_site_calc_flag
_atom_site_refinement_flags_posn
_atom_site_refinement_flags_adp
_atom_site_refinement_flags_occupancy
_atom_site_disorder_assembly
_atom_site_disorder_group
Sb1 Sb 0.08705(2) 0.18457(2) 0.41644(2) 0.04552(10) Uani 1 1 d . . . . .
C1 C 0.1017(3) 0.3305(3) 0.42192(16) 0.0472(10) Uani 1 1 d . . . . .
C2 C 0.0996(3) 0.3728(3) 0.47140(18) 0.0520(11) Uani 1 1 d . . . . .
H2 H 0.0972 0.3363 0.5023 0.062 Uiso 1 1 calc R . . . .
C3 C 0.1011(3) 0.4708(3) 0.4757(2) 0.0629(13) Uani 1 1 d . . . . .
H3 H 0.1011 0.4993 0.5096 0.076 Uiso 1 1 calc R . . . .
C4 C 0.1024(3) 0.5243(3) 0.4306(2) 0.0655(14) Uani 1 1 d . . . . .
H4 H 0.1016 0.5895 0.4336 0.079 Uiso 1 1 calc R . . . .
C5 C 0.1051(3) 0.4836(3) 0.3796(2) 0.0584(12) Uani 1 1 d . . . . .
C6 C 0.1049(3) 0.3846(3) 0.37430(18) 0.0521(11) Uani 1 1 d . . . . .
C7 C 0.1100(3) 0.3453(4) 0.32288(18) 0.0633(13) Uani 1 1 d . . . . .
H7 H 0.1102 0.2802 0.3190 0.076 Uiso 1 1 calc R . . . .
C8 C 0.1149(4) 0.4005(5) 0.2786(2) 0.0859(18) Uani 1 1 d . . . . .
H8 H 0.1193 0.3731 0.2451 0.103 Uiso 1 1 calc R . . . .
C9 C 0.1132(4) 0.4986(5) 0.2836(3) 0.099(2) Uani 1 1 d . . . . .
H9 H 0.1154 0.5362 0.2531 0.119 Uiso 1 1 calc R . . . .
C10 C 0.1086(4) 0.5392(4) 0.3326(2) 0.0856(18) Uani 1 1 d . . . . .
H10 H 0.1076 0.6045 0.3353 0.103 Uiso 1 1 calc R . . . .
C11 C 0.0832(3) 0.1359(3) 0.49562(17) 0.0473(10) Uani 1 1 d . . . . .
C12 C 0.0160(3) 0.1689(4) 0.52169(19) 0.0610(13) Uani 1 1 d . . . . .
H12 H -0.0309 0.2077 0.5027 0.073 Uiso 1 1 calc R . . . .
C13 C 0.0191(3) 0.1436(4) 0.5760(2) 0.0757(16) Uani 1 1 d . . . . .
H13 H -0.0250 0.1665 0.5942 0.091 Uiso 1 1 calc R . . . .
C14 C 0.0873(4) 0.0849(5) 0.6031(2) 0.089(2) Uani 1 1 d . . . . .
H14 H 0.0900 0.0689 0.6400 0.107 Uiso 1 1 calc R . . . .
C15 C 0.1516(4) 0.0496(4) 0.5764(2) 0.0796(17) Uani 1 1 d . . . . .
H15 H 0.1958 0.0073 0.5947 0.096 Uiso 1 1 calc R . . . .
C16 C 0.1512(3) 0.0762(3) 0.52280(19) 0.0597(12) Uani 1 1 d . . . . .
H16 H 0.1964 0.0541 0.5052 0.072 Uiso 1 1 calc R . . . .
C17 C 0.1989(3) 0.1199(3) 0.39208(17) 0.0545(12) Uani 1 1 d D . . . .
C18 C 0.2737(3) 0.1728(4) 0.38665(17) 0.0602(13) Uani 1 1 d D . . . .
H18 H 0.2750 0.2374 0.3931 0.072 Uiso 1 1 calc R . . . .
C19 C 0.3481(3) 0.1274(5) 0.37119(19) 0.0763(17) Uani 1 1 d D . . . .
H19 H 0.3995 0.1617 0.3670 0.092 Uiso 1 1 calc R . . . .
C20 C 0.3447(4) 0.0321(5) 0.3623(2) 0.0823(19) Uani 1 1 d D . . . .
H20 H 0.3945 0.0020 0.3526 0.099 Uiso 1 1 calc R . . . .
C21 C 0.2698(4) -0.0191(4) 0.3675(2) 0.0816(18) Uani 1 1 d D . . . .
H21 H 0.2686 -0.0836 0.3608 0.098 Uiso 1 1 calc R . . . .
C22 C 0.1955(3) 0.0237(4) 0.3824(2) 0.0682(14) Uani 1 1 d D . . . .
H22 H 0.1442 -0.0113 0.3860 0.082 Uiso 1 1 calc R . . . .
C23 C -0.0358(3) 0.1641(3) 0.35730(16) 0.0455(10) Uani 1 1 d D U . . .
C24 C -0.1105(3) 0.2157(4) 0.3622(2) 0.0829(18) Uani 1 1 d D U . . .
H24 H -0.1073 0.2555 0.3925 0.100 Uiso 1 1 calc R . . . .
C25 C -0.1912(4) 0.2087(5) 0.3219(3) 0.106(2) Uani 1 1 d D U . . .
H25 H -0.2423 0.2445 0.3249 0.127 Uiso 1 1 calc R . . . .
C26 C -0.1963(4) 0.1498(4) 0.2780(2) 0.0761(17) Uani 1 1 d D U . . .
H26 H -0.2504 0.1462 0.2506 0.091 Uiso 1 1 calc R . . . .
C27 C -0.1237(4) 0.0972(5) 0.2743(2) 0.0851(18) Uani 1 1 d D U . . .
H27 H -0.1278 0.0556 0.2447 0.102 Uiso 1 1 calc R . . . .
C28 C -0.0430(4) 0.1041(4) 0.3136(2) 0.0796(17) Uani 1 1 d D U . . .
H28 H 0.0074 0.0674 0.3103 0.095 Uiso 1 1 calc R . . . .
S1 S 0.5492(7) 0.3268(8) 0.2670(5) 0.0378(17) Uani 0.212(4) 1 d D . P A 1
O1 O 0.6147(11) 0.3605(16) 0.2351(8) 0.081(12) Uani 0.212(4) 1 d D . P A 1
O2 O 0.5990(12) 0.2458(12) 0.2882(8) 0.104(5) Uani 0.212(4) 1 d D . P A 1
O3 O 0.5457(18) 0.4071(17) 0.3031(11) 0.104(5) Uani 0.212(4) 1 d D . P A 1
C61 C 0.4452(17) 0.2988(15) 0.2227(9) 0.136(5) Uani 0.212(4) 1 d D . P A 1
F1 F 0.4172(10) 0.3848(13) 0.2000(9) 0.082(6) Uani 0.212(4) 1 d D . P A 1
F2 F 0.4012(11) 0.2451(15) 0.2558(10) 0.069(5) Uani 0.212(4) 1 d D . P A 1
F3 F 0.4667(11) 0.2438(11) 0.1819(5) 0.097(5) Uani 0.212(4) 1 d D . P A 1
S11 S 0.4370(9) 0.3014(8) 0.2432(5) 0.136(5) Uani 0.288(4) 1 d D . P A 2
O11 O 0.3991(15) 0.2917(14) 0.1877(7) 0.097(5) Uani 0.288(4) 1 d D . P A 2
O21 O 0.3757(13) 0.3449(14) 0.2724(10) 0.069(5) Uani 0.288(4) 1 d D . P A 2
O31 O 0.4275(12) 0.1977(8) 0.2642(7) 0.074(5) Uani 0.288(4) 1 d D . P A 2
C71 C 0.5500(18) 0.3284(18) 0.2609(11) 0.0378(17) Uani 0.288(4) 1 d D U P A 2
F11 F 0.5962(16) 0.276(2) 0.2270(6) 0.142(11) Uani 0.288(4) 1 d D U P A 2
F21 F 0.5772(12) 0.3222(19) 0.3176(7) 0.104(5) Uani 0.288(4) 1 d D . P A 2
F31 F 0.5435(9) 0.4188(7) 0.2424(6) 0.098(4) Uani 0.288(4) 1 d D . P A 2
S2 S 0.2496(5) 0.7091(6) 0.5245(4) 0.0638(8) Uani 0.5 1 d D . P B 1
O4 O 0.1627(10) 0.6886(16) 0.5292(9) 0.089(7) Uani 0.5 1 d D . P B 1
O5 O 0.3001(11) 0.7438(11) 0.5756(6) 0.084(7) Uani 0.5 1 d D . P B 1
O6 O 0.2943(13) 0.6317(12) 0.5004(9) 0.127(9) Uani 0.5 1 d D . P B 1
C62 C 0.2514(18) 0.702(2) 0.5265(15) 0.0638(8) Uani 0.5 1 d D . P C 2
F4 F 0.1626(9) 0.6785(13) 0.5280(6) 0.075(5) Uani 0.5 1 d D . P C 2
F5 F 0.3047(9) 0.7412(12) 0.5750(6) 0.108(8) Uani 0.5 1 d D . P C 2
F6 F 0.2974(9) 0.6270(9) 0.5111(6) 0.068(3) Uani 0.5 1 d D . P C 2

loop_
_atom_site_aniso_label
_atom_site_aniso_U_11
_atom_site_aniso_U_22
_atom_site_aniso_U_33
_atom_site_aniso_U_23
_atom_site_aniso_U_13
_atom_site_aniso_U_12
Sb1 0.03870(16) 0.05796(18) 0.03641(15) -0.00291(14) 0.00069(11) 0.00796(14)
C1 0.036(2) 0.063(3) 0.039(2) -0.003(2) -0.0003(18) 0.0030(19)
C2 0.042(2) 0.065(3) 0.044(3) -0.003(2) -0.0020(19) 0.006(2)
C3 0.055(3) 0.064(3) 0.061(3) -0.013(3) -0.004(2) 0.010(2)
C4 0.053(3) 0.047(3) 0.083(4) -0.002(3) -0.014(3) 0.000(2)
C5 0.048(3) 0.064(3) 0.054(3) 0.008(2) -0.009(2) -0.005(2)
C6 0.042(2) 0.064(3) 0.044(3) 0.003(2) -0.0057(19) -0.007(2)
C7 0.059(3) 0.085(4) 0.041(3) 0.003(2) 0.000(2) -0.016(3)
C8 0.093(4) 0.111(5) 0.047(3) 0.008(3) 0.000(3) -0.036(4)
C9 0.107(5) 0.115(6) 0.061(4) 0.031(4) -0.012(3) -0.040(4)
C10 0.083(4) 0.078(4) 0.079(4) 0.022(3) -0.020(3) -0.025(3)
C11 0.040(2) 0.051(2) 0.046(2) 0.000(2) 0.0006(19) 0.0056(19)
C12 0.044(3) 0.084(4) 0.055(3) 0.015(3) 0.010(2) 0.016(2)
C13 0.051(3) 0.121(5) 0.057(3) 0.014(3) 0.017(3) -0.004(3)
C14 0.054(3) 0.150(6) 0.059(3) 0.042(4) 0.002(3) -0.019(4)
C15 0.054(3) 0.103(4) 0.070(4) 0.040(3) -0.012(3) 0.005(3)
C16 0.045(3) 0.073(3) 0.057(3) 0.009(2) 0.003(2) 0.012(2)
C17 0.048(3) 0.077(3) 0.034(2) -0.003(2) -0.0010(19) 0.017(2)
C18 0.043(3) 0.093(4) 0.040(2) -0.002(2) 0.000(2) 0.012(3)
C19 0.048(3) 0.135(5) 0.042(3) -0.001(3) 0.002(2) 0.020(3)
C20 0.066(4) 0.134(6) 0.041(3) -0.014(3) 0.000(3) 0.043(4)
C21 0.074(4) 0.106(5) 0.055(3) -0.027(3) -0.006(3) 0.035(4)
C22 0.061(3) 0.078(4) 0.060(3) -0.020(3) 0.001(2) 0.024(3)
C23 0.043(2) 0.053(3) 0.036(2) -0.0042(18) 0.0002(18) -0.0044(19)
C24 0.058(3) 0.107(4) 0.069(3) -0.040(3) -0.020(3) 0.018(3)
C25 0.057(3) 0.153(6) 0.088(4) -0.040(4) -0.027(3) 0.018(4)
C26 0.059(3) 0.119(5) 0.041(3) -0.002(3) -0.009(2) -0.036(3)
C27 0.075(4) 0.119(5) 0.057(3) -0.034(3) 0.004(3) -0.021(4)
C28 0.063(3) 0.110(4) 0.059(3) -0.032(3) -0.002(3) 0.008(3)
S1 0.019(2) 0.037(3) 0.053(4) -0.024(3) -0.001(2) 0.0076(18)
O1 0.028(12) 0.14(3) 0.066(15) -0.036(16) -0.003(10) -0.041(15)
O2 0.075(8) 0.146(15) 0.082(8) 0.004(8) -0.001(6) -0.007(9)
O3 0.075(8) 0.146(15) 0.082(8) 0.004(8) -0.001(6) -0.007(9)
C61 0.142(9) 0.110(9) 0.115(12) -0.061(7) -0.062(8) 0.009(6)
F1 0.077(12) 0.072(12) 0.076(12) 0.019(10) -0.027(11) 0.015(10)
F2 0.058(8) 0.050(7) 0.117(13) -0.017(8) 0.059(8) -0.019(6)
F3 0.106(12) 0.088(10) 0.069(7) -0.030(7) -0.041(8) -0.021(7)
S11 0.142(9) 0.110(9) 0.115(12) -0.061(7) -0.062(8) 0.009(6)
O11 0.106(12) 0.088(10) 0.069(7) -0.030(7) -0.041(8) -0.021(7)
O21 0.058(8) 0.050(7) 0.117(13) -0.017(8) 0.059(8) -0.019(6)
O31 0.106(11) 0.025(6) 0.097(11) -0.019(7) 0.039(9) -0.012(7)
C71 0.019(2) 0.037(3) 0.053(4) -0.024(3) -0.001(2) 0.0076(18)
F11 0.176(19) 0.22(3) 0.033(8) 0.005(13) 0.036(10) 0.128(18)
F21 0.075(8) 0.146(15) 0.082(8) 0.004(8) -0.001(6) -0.007(9)
F31 0.112(11) 0.065(7) 0.132(12) 0.000(7) 0.060(9) -0.007(6)
S2 0.0481(12) 0.0604(18) 0.0789(16) 0.0028(13) 0.0053(11) 0.0006(11)
O4 0.057(11) 0.059(8) 0.138(15) 0.021(8) -0.007(9) -0.017(7)
O5 0.093(12) 0.087(10) 0.074(13) -0.007(8) 0.024(9) -0.046(8)
O6 0.059(10) 0.064(10) 0.24(2) -0.070(11) 0.000(11) -0.009(8)
C62 0.0481(12) 0.0604(18) 0.0789(16) 0.0028(13) 0.0053(11) 0.0006(11)
F4 0.071(10) 0.088(10) 0.078(8) -0.033(7) 0.042(7) -0.028(6)
F5 0.046(7) 0.188(15) 0.070(11) -0.012(9) -0.031(6) 0.023(7)
F6 0.049(6) 0.057(6) 0.104(6) 0.019(5) 0.031(5) 0.025(5)

loop_
_atom_type_symbol
_atom_type_description
_atom_type_scat_dispersion_real
_atom_type_scat_dispersion_imag
_atom_type_scat_source
C C 0.0033 0.0016 'International Tables Vol C Tables 4.2.6.8 and 6.1.1.4'
H H 0.0000 0.0000 'International Tables Vol C Tables 4.2.6.8 and 6.1.1.4'
F F 0.0171 0.0103 'International Tables Vol C Tables 4.2.6.8 and 6.1.1.4'
O O 0.0106 0.0060 'International Tables Vol C Tables 4.2.6.8 and 6.1.1.4'
S S 0.1246 0.1234 'International Tables Vol C Tables 4.2.6.8 and 6.1.1.4'
Sb Sb -0.5866 1.5461 'International Tables Vol C Tables 4.2.6.8 and 6.1.1.4'

loop_
_geom_angle_atom_site_label_1
_geom_angle_atom_site_label_2
_geom_angle_atom_site_label_3
_geom_angle
_geom_angle_site_symmetry_1
_geom_angle_site_symmetry_3
C1 Sb1 C17 112.08(18) . .
C1 Sb1 C23 104.24(15) . .
C11 Sb1 C1 107.03(16) . .
C11 Sb1 C17 108.05(16) . .
C11 Sb1 C23 114.09(16) . .
C23 Sb1 C17 111.31(17) . .
C2 C1 Sb1 118.2(3) . .
C2 C1 C6 120.9(4) . .
C6 C1 Sb1 120.6(3) . .
C1 C2 H2 119.9 . .
C1 C2 C3 120.2(5) . .
C3 C2 H2 119.9 . .
C2 C3 H3 120.0 . .
C4 C3 C2 120.1(5) . .
C4 C3 H3 120.0 . .
C3 C4 H4 119.3 . .
C3 C4 C5 121.3(5) . .
C5 C4 H4 119.3 . .
C4 C5 C6 119.7(4) . .
C4 C5 C10 121.5(5) . .
C10 C5 C6 118.7(5) . .
C5 C6 C1 117.7(4) . .
C7 C6 C1 123.6(4) . .
C7 C6 C5 118.7(4) . .
C6 C7 H7 119.3 . .
C8 C7 C6 121.3(5) . .
C8 C7 H7 119.3 . .
C7 C8 H8 120.0 . .
C7 C8 C9 119.9(6) . .
C9 C8 H8 120.0 . .
C8 C9 H9 119.7 . .
C10 C9 C8 120.5(6) . .
C10 C9 H9 119.7 . .
C5 C10 H10 119.6 . .
C9 C10 C5 120.8(6) . .
C9 C10 H10 119.6 . .
C12 C11 Sb1 119.7(3) . .
C16 C11 Sb1 119.5(3) . .
C16 C11 C12 120.7(4) . .
C11 C12 H12 120.3 . .
C13 C12 C11 119.4(4) . .
C13 C12 H12 120.3 . .
C12 C13 H13 120.1 . .
C14 C13 C12 119.9(5) . .
C14 C13 H13 120.1 . .
C13 C14 H14 119.7 . .
C13 C14 C15 120.5(5) . .
C15 C14 H14 119.7 . .
C14 C15 H15 119.8 . .
C14 C15 C16 120.4(5) . .
C16 C15 H15 119.8 . .
C11 C16 H16 120.5 . .
C15 C16 C11 119.0(5) . .
C15 C16 H16 120.5 . .
C18 C17 Sb1 119.8(4) . .
C18 C17 C22 121.6(4) . .
C22 C17 Sb1 118.7(4) . .
C17 C18 H18 120.7 . .
C17 C18 C19 118.5(5) . .
C19 C18 H18 120.7 . .
C18 C19 H19 120.2 . .
C20 C19 C18 119.6(6) . .
C20 C19 H19 120.2 . .
C19 C20 H20 119.4 . .
C21 C20 C19 121.1(5) . .
C21 C20 H20 119.4 . .
C20 C21 H21 119.7 . .
C20 C21 C22 120.6(6) . .
C22 C21 H21 119.7 . .
C17 C22 H22 120.7 . .
C21 C22 C17 118.7(5) . .
C21 C22 H22 120.7 . .
C24 C23 Sb1 117.9(3) . .
C24 C23 C28 119.1(4) . .
C28 C23 Sb1 123.0(3) . .
C23 C24 H24 120.2 . .
C23 C24 C25 119.6(5) . .
C25 C24 H24 120.2 . .
C24 C25 H25 119.8 . .
C26 C25 C24 120.4(6) . .
C26 C25 H25 119.8 . .
C25 C26 H26 120.1 . .
C27 C26 C25 119.8(5) . .
C27 C26 H26 120.1 . .
C26 C27 H27 119.8 . .
C26 C27 C28 120.5(5) . .
C28 C27 H27 119.8 . .
C23 C28 C27 120.7(5) . .
C23 C28 H28 119.7 . .
C27 C28 H28 119.7 . .
S1 S1 C61 14.8(8) 2_655 .
S1 S1 F2 106.1(11) 2_655 2_655
S1 S1 F3 97.5(8) 2_655 2_655
O1 S1 S1 112.1(11) . 2_655
O1 S1 C61 110.0(12) . .
O1 S1 F2 67.8(13) . 2_655
O1 S1 F3 143.8(12) . 2_655
O2 S1 S1 124.7(8) . 2_655
O2 S1 O1 96.3(13) . .
O2 S1 O3 120.1(15) . .
O2 S1 C61 111.7(11) . .
O2 S1 F2 42.8(10) . 2_655
O2 S1 F3 48.3(10) . 2_655
O3 S1 S1 100.3(12) . 2_655
O3 S1 O1 101.0(14) . .
O3 S1 C61 114.8(13) . .
O3 S1 F2 153.6(14) . 2_655
O3 S1 F3 93.3(15) . 2_655
C61 S1 S1 109(4) 2_655 2_655
C61 S1 O1 121(4) 2_655 .
C61 S1 O2 24(3) 2_655 .
C61 S1 O3 111(3) 2_655 .
C61 S1 C61 100(4) 2_655 .
C61 S1 F1 103(3) 2_655 2_655
C61 S1 F2 61(3) 2_655 2_655
C61 S1 F3 25(3) 2_655 2_655
C61 S1 F3 93.2(10) . 2_655
F1 S1 S1 126.0(9) 2_655 2_655
F1 S1 O1 85.1(17) 2_655 .
F1 S1 O2 101.9(15) 2_655 .
F1 S1 O3 26.2(12) 2_655 .
F1 S1 C61 140.7(11) 2_655 .
F1 S1 F2 127.5(12) 2_655 2_655
F1 S1 F3 94.3(15) 2_655 2_655
F2 S1 C61 91.6(11) 2_655 .
F2 S1 F3 84.7(11) 2_655 2_655
S1 O1 C61 13.4(9) . 2_655
S1 O1 F2 58.5(9) . 2_655
F2 O1 C61 47.6(8) 2_655 2_655
C61 O2 S1 11.2(14) 2_655 .
C61 O2 F2 83.2(16) 2_655 2_655
C61 O2 F3 69.5(17) 2_655 2_655
F2 O2 S1 75.6(13) 2_655 .
F2 O2 F3 135(2) 2_655 2_655
F3 O2 S1 80.5(12) 2_655 .
S1 O3 C61 15.1(9) . 2_655
F1 O3 S1 53.4(19) 2_655 .
F1 O3 C61 51(2) 2_655 2_655
S1 C61 S1 56(4) 2_655 .
S1 C61 O1 46(3) 2_655 2_655
S1 C61 O1 90.5(12) . 2_655
S1 C61 O2 144(5) 2_655 2_655
S1 C61 O3 54(2) 2_655 2_655
S1 C61 C61 66(4) 2_655 2_655
S1 C61 C61 14.3(7) . 2_655
S1 C61 F1 58(3) 2_655 .
S1 C61 F2 101(3) 2_655 .
S1 C61 F3 147(4) 2_655 .
O1 C61 C61 92.7(14) 2_655 2_655
O2 C61 S1 142(2) 2_655 .
O2 C61 O1 98(2) 2_655 2_655
O2 C61 O3 134(2) 2_655 2_655
O2 C61 C61 127.7(18) 2_655 2_655
O2 C61 F1 116(2) 2_655 .
O2 C61 F2 51.1(16) 2_655 .
O2 C61 F3 67.5(19) 2_655 .
O3 C61 S1 83.9(14) 2_655 .
O3 C61 O1 82.0(15) 2_655 2_655
O3 C61 C61 98.2(14) 2_655 2_655
F1 C61 S1 101.6(14) . .
F1 C61 O1 69.4(16) . 2_655
F1 C61 O3 21.8(12) . 2_655
F1 C61 C61 115.6(12) . 2_655
F1 C61 F2 126(2) . .
F2 C61 S1 103.0(15) . .
F2 C61 O1 63.6(15) . 2_655
F2 C61 O3 145(2) . 2_655
F2 C61 C61 91.4(15) . 2_655
F3 C61 S1 106.0(14) . .
F3 C61 O1 163(2) . 2_655
F3 C61 O3 101.1(18) . 2_655
F3 C61 C61 102.9(17) . 2_655
F3 C61 F1 107.9(19) . .
F3 C61 F2 109.7(18) . .
S1 F1 C61 19.5(11) 2_655 .
O3 F1 S1 100(2) 2_655 2_655
O3 F1 C61 107(3) 2_655 .
S1 F2 O1 53.7(9) 2_655 2_655
O2 F2 S1 61.7(11) 2_655 2_655
O2 F2 O1 99.0(19) 2_655 2_655
O2 F2 C61 45.7(13) 2_655 .
C61 F2 S1 17.3(10) . 2_655
C61 F2 O1 68.8(14) . 2_655
O2 F3 S1 51.1(8) 2_655 2_655
O2 F3 C61 43.1(13) 2_655 .
C61 F3 S1 8.2(10) . 2_655
O11 S11 S11 111.4(15) . 2_655
O11 S11 O21 112.6(15) . .
O11 S11 O31 100.9(12) . .
O11 S11 C71 116.8(16) . .
O11 S11 F21 23.2(12) . 2_655
O11 S11 F31 108.5(13) . 2_655
O21 S11 S11 130.5(11) . 2_655
O21 S11 O31 97.2(13) . .
O21 S11 C71 118.8(13) . .
O21 S11 F21 117.3(17) . 2_655
O21 S11 F31 64.5(10) . 2_655
O31 S11 S11 95.8(8) . 2_655
O31 S11 C71 106.5(12) . .
O31 S11 F31 149.5(11) . 2_655
C71 S11 S11 65(5) 2_655 2_655
C71 S11 S11 14.0(9) . 2_655
C71 S11 O11 88(4) 2_655 .
C71 S11 O21 96(4) 2_655 .
C71 S11 O31 160(5) 2_655 .
C71 S11 C71 54(5) 2_655 .
C71 S11 F11 138(4) 2_655 2_655
C71 S11 F21 65(4) 2_655 2_655
C71 S11 F31 67.2(10) . 2_655
C71 S11 F31 33(4) 2_655 2_655
F11 S11 S11 119.8(18) 2_655 2_655
F11 S11 O11 121.4(17) 2_655 .
F11 S11 O21 48.1(19) 2_655 .
F11 S11 O31 49.6(19) 2_655 .
F11 S11 C71 119.8(16) 2_655 .
F11 S11 F21 142.8(17) 2_655 2_655
F11 S11 F31 105.8(17) 2_655 2_655
F21 S11 S11 95.6(13) 2_655 2_655
F21 S11 O31 120.7(14) 2_655 .
F21 S11 C71 97.4(14) 2_655 .
F21 S11 F31 89.8(12) 2_655 2_655
F31 S11 S11 81.0(6) 2_655 2_655
S11 O11 C71 18.4(12) . 2_655
F21 O11 S11 91(3) 2_655 .
F21 O11 C71 73(2) 2_655 2_655
S11 O21 C71 17.0(10) . 2_655
S11 O21 F31 66.3(9) . 2_655
C71 O21 F31 49.6(10) 2_655 2_655
F11 O21 S11 46.5(10) 2_655 .
F11 O21 C71 62.5(13) 2_655 2_655
F11 O21 F31 106.2(15) 2_655 2_655
F11 O31 S11 41.0(9) 2_655 .
S11 C71 S11 101(5) 2_655 .
S11 C71 O11 74(4) 2_655 2_655
S11 C71 O21 67(4) 2_655 2_655
S11 C71 C71 112(5) 2_655 2_655
S11 C71 F11 29(3) 2_655 .
S11 C71 F21 97(4) 2_655 .
S11 C71 F31 157(5) 2_655 2_655
S11 C71 F31 137(5) 2_655 .
S11 C71 F31 57.3(9) . 2_655
O11 C71 S11 116.9(19) 2_655 .
O11 C71 O21 103(2) 2_655 2_655
O11 C71 C71 129(3) 2_655 2_655
O11 C71 F31 122.1(19) 2_655 2_655
O21 C71 S11 134(2) 2_655 .
O21 C71 F31 118.9(16) 2_655 2_655
C71 C71 S11 14.4(10) 2_655 .
C71 C71 O21 126(3) 2_655 2_655
C71 C71 F31 45.9(9) 2_655 2_655
F11 C71 S11 108(2) . .
F11 C71 O11 96.0(19) . 2_655
F11 C71 O21 42.1(16) . 2_655
F11 C71 C71 112(3) . 2_655
F11 C71 F31 142(2) . 2_655
F21 C71 S11 107.7(17) . .
F21 C71 O11 24.3(13) . 2_655
F21 C71 O21 118(2) . 2_655
F21 C71 C71 115(3) . 2_655
F21 C71 F11 120(2) . .
F21 C71 F31 97.9(17) . 2_655
F31 C71 S11 97.8(16) . .
F31 C71 O11 129(2) . 2_655
F31 C71 O21 71.3(14) . 2_655
F31 C71 C71 83.4(14) . 2_655
F31 C71 F11 108(2) . .
F31 C71 F21 113(2) . .
F31 C71 F31 48.9(11) . 2_655
S11 F11 O21 85.4(19) 2_655 2_655
S11 F11 O31 89(2) 2_655 2_655
S11 F11 C71 12.3(13) 2_655 .
O21 F11 O31 169(2) 2_655 2_655
O21 F11 C71 75.4(18) 2_655 .
O31 F11 C71 100.5(19) 2_655 .
O11 F21 S11 66(2) 2_655 2_655
O11 F21 C71 83(3) 2_655 .
C71 F21 S11 17.4(12) . 2_655
S11 F31 C71 55.5(7) 2_655 2_655
O21 F31 S11 49.3(6) 2_655 2_655
O21 F31 C71 96.8(10) 2_655 2_655
C71 F31 S11 10.3(12) . 2_655
C71 F31 O21 59.1(12) . 2_655
C71 F31 C71 50.7(19) . 2_655
C71 F31 F31 85.0(12) . 2_655
F31 F31 S11 93.8(7) 2_655 2_655
F31 F31 O21 141.7(6) 2_655 2_655
F31 F31 C71 46.1(8) 2_655 2_655
O4 S2 S2 111.6(11) . 7_566
O4 S2 O5 109.2(12) . .
O4 S2 O6 113.3(11) . .
O5 S2 S2 108.4(9) . 7_566
O5 S2 O6 115.1(12) . .
O6 S2 S2 98.7(11) . 7_566
F4 C62 C62 109(3) . 7_566
F4 C62 F5 116(2) . .
F5 C62 C62 103(2) . 7_566
F6 C62 C62 108(3) . 7_566
F6 C62 F4 111(2) . .
F6 C62 F5 109(2) . .

loop_
_geom_bond_atom_site_label_1
_geom_bond_atom_site_label_2
_geom_bond_distance
_geom_bond_site_symmetry_2
Sb1 C1 2.086(4) .
Sb1 C11 2.085(4) .
Sb1 C17 2.098(4) .
Sb1 C23 2.091(4) .
C1 C2 1.368(6) .
C1 C6 1.414(6) .
C2 H2 0.9300 .
C2 C3 1.396(6) .
C3 H3 0.9300 .
C3 C4 1.351(7) .
C4 H4 0.9300 .
C4 C5 1.392(7) .
C5 C6 1.413(6) .
C5 C10 1.413(7) .
C6 C7 1.404(6) .
C7 H7 0.9300 .
C7 C8 1.359(7) .
C8 H8 0.9300 .
C8 C9 1.400(9) .
C9 H9 0.9300 .
C9 C10 1.356(8) .
C10 H10 0.9300 .
C11 C12 1.382(6) .
C11 C16 1.376(6) .
C12 H12 0.9300 .
C12 C13 1.377(6) .
C13 H13 0.9300 .
C13 C14 1.367(7) .
C14 H14 0.9300 .
C14 C15 1.369(8) .
C15 H15 0.9300 .
C15 C16 1.375(7) .
C16 H16 0.9300 .
C17 C18 1.372(6) .
C17 C22 1.387(6) .
C18 H18 0.9300 .
C18 C19 1.404(6) .
C19 H19 0.9300 .
C19 C20 1.371(8) .
C20 H20 0.9300 .
C20 C21 1.357(8) .
C21 H21 0.9300 .
C21 C22 1.379(6) .
C22 H22 0.9300 .
C23 C24 1.356(6) .
C23 C28 1.360(6) .
C24 H24 0.9300 .
C24 C25 1.382(6) .
C25 H25 0.9300 .
C25 C26 1.358(7) .
C26 H26 0.9300 .
C26 C27 1.331(7) .
C27 H27 0.9300 .
C27 C28 1.370(7) .
C28 H28 0.9300 .
S1 S1 1.52(2) 2_655
S1 O1 1.460(12) .
S1 O2 1.405(12) .
S1 O3 1.455(14) .
S1 C61 0.47(2) 2_655
S1 C61 1.731(17) .
S1 F1 1.188(18) 2_655
S1 F2 1.545(19) 2_655
S1 F3 1.780(19) 2_655
O1 C61 1.75(3) 2_655
O1 F2 1.68(3) 2_655
O2 C61 1.00(3) 2_655
O2 F2 1.08(2) 2_655
O2 F3 1.35(3) 2_655
O3 C61 1.68(3) 2_655
O3 F1 0.65(3) 2_655
C61 S1 0.47(2) 2_655
C61 O1 1.75(3) 2_655
C61 O2 1.00(3) 2_655
C61 O3 1.68(3) 2_655
C61 C61 1.87(5) 2_655
C61 F1 1.370(17) .
C61 F2 1.382(17) .
C61 F3 1.367(17) .
F1 S1 1.188(18) 2_655
F1 O3 0.65(3) 2_655
F2 S1 1.545(19) 2_655
F2 O1 1.68(3) 2_655
F2 O2 1.08(2) 2_655
F3 S1 1.780(19) 2_655
F3 O2 1.35(3) 2_655
S11 S11 1.83(3) 2_655
S11 O11 1.368(13) .
S11 O21 1.422(13) .
S11 O31 1.579(14) .
S11 C71 0.45(3) 2_655
S11 C71 1.68(2) .
S11 F11 1.035(18) 2_655
S11 F21 1.50(2) 2_655
S11 F31 1.717(15) 2_655
O11 C71 1.42(3) 2_655
O11 F21 0.59(3) 2_655
O21 C71 1.53(3) 2_655
O21 F11 1.06(3) 2_655
O21 F31 1.69(2) 2_655
O31 F11 1.20(3) 2_655
C71 S11 0.45(3) 2_655
C71 O11 1.42(3) 2_655
C71 O21 1.53(3) 2_655
C71 C71 1.46(5) 2_655
C71 F11 1.40(2) .
C71 F21 1.37(2) .
C71 F31 1.88(3) 2_655
C71 F31 1.36(2) .
F11 S11 1.035(18) 2_655
F11 O21 1.06(3) 2_655
F11 O31 1.20(3) 2_655
F21 S11 1.50(2) 2_655
F21 O11 0.59(3) 2_655
F31 S11 1.717(15) 2_655
F31 O21 1.69(2) 2_655
F31 C71 1.88(3) 2_655
F31 F31 1.42(2) 2_655
S2 S2 1.68(2) 7_566
S2 O4 1.353(13) .
S2 O5 1.407(12) .
S2 O6 1.475(14) .
C62 C62 1.88(8) 7_566
C62 F4 1.37(2) .
C62 F5 1.40(2) .
C62 F6 1.37(2) .

loop_
_geom_torsion_atom_site_label_1
_geom_torsion_atom_site_label_2
_geom_torsion_atom_site_label_3
_geom_torsion_atom_site_label_4
_geom_torsion
_geom_torsion_site_symmetry_1
_geom_torsion_site_symmetry_4
Sb1 C1 C2 C3 -174.4(3) . .
Sb1 C1 C6 C5 173.5(3) . .
Sb1 C1 C6 C7 -8.1(6) . .
Sb1 C11 C12 C13 -173.7(4) . .
Sb1 C11 C16 C15 175.6(4) . .
Sb1 C17 C18 C19 179.0(3) . .
Sb1 C17 C22 C21 -178.8(3) . .
Sb1 C23 C24 C25 175.8(5) . .
Sb1 C23 C28 C27 -176.3(5) . .
C1 C2 C3 C4 1.5(7) . .
C1 C6 C7 C8 -178.6(5) . .
C2 C1 C6 C5 -0.4(6) . .
C2 C1 C6 C7 177.9(4) . .
C2 C3 C4 C5 -1.9(7) . .
C3 C4 C5 C6 1.1(7) . .
C3 C4 C5 C10 -178.6(5) . .
C4 C5 C6 C1 0.1(6) . .
C4 C5 C6 C7 -178.4(4) . .
C4 C5 C10 C9 178.5(5) . .
C5 C6 C7 C8 -0.3(7) . .
C6 C1 C2 C3 -0.3(6) . .
C6 C5 C10 C9 -1.2(8) . .
C6 C7 C8 C9 -1.0(8) . .
C7 C8 C9 C10 1.2(10) . .
C8 C9 C10 C5 -0.1(9) . .
C10 C5 C6 C1 179.8(4) . .
C10 C5 C6 C7 1.4(7) . .
C11 C12 C13 C14 -1.3(8) . .
C12 C11 C16 C15 0.0(7) . .
C12 C13 C14 C15 -1.2(9) . .
C13 C14 C15 C16 3.1(9) . .
C14 C15 C16 C11 -2.5(8) . .
C16 C11 C12 C13 1.9(7) . .
C17 C18 C19 C20 -0.4(7) . .
C18 C17 C22 C21 0.5(7) . .
C18 C19 C20 C21 1.0(8) . .
C19 C20 C21 C22 -0.8(8) . .
C20 C21 C22 C17 0.1(8) . .
C22 C17 C18 C19 -0.3(7) . .
C23 C24 C25 C26 0.7(11) . .
C24 C23 C28 C27 1.4(9) . .
C24 C25 C26 C27 1.3(11) . .
C25 C26 C27 C28 -1.9(10) . .
C26 C27 C28 C23 0.5(10) . .
C28 C23 C24 C25 -2.0(9) . .
S1 S1 O1 C61 -131(4) 2_655 2_655
S1 S1 O1 F2 -99.0(11) 2_655 2_655
S1 S1 O2 C61 -57(8) 2_655 2_655
S1 S1 O2 F2 75(2) 2_655 2_655
S1 S1 O2 F3 -66.1(19) 2_655 2_655
S1 S1 O3 C61 116(4) 2_655 2_655
S1 S1 O3 F1 -169(5) 2_655 2_655
S1 S1 C61 O1 -32(2) 2_655 2_655
S1 S1 C61 O2 -137(6) 2_655 2_655
S1 S1 C61 O3 50(3) 2_655 2_655
S1 S1 C61 C61 -131(5) 2_655 2_655
S1 S1 C61 F1 37(2) 2_655 .
S1 S1 C61 F2 -95(3) 2_655 .
S1 S1 C61 F3 150(4) 2_655 .
S1 C61 F1 S1 -36(3) . 2_655
S1 C61 F1 O3 36(5) . 2_655
S1 C61 F1 O3 72(5) 2_655 2_655
S1 C61 F2 S1 57(4) . 2_655
S1 C61 F2 O1 84.0(11) . 2_655
S1 C61 F2 O1 27(4) 2_655 2_655
S1 C61 F2 O2 -148(2) . 2_655
S1 C61 F2 O2 155(5) 2_655 2_655
S1 C61 F3 S1 -50(7) . 2_655
S1 C61 F3 O2 140(2) . 2_655
S1 C61 F3 O2 -169(9) 2_655 2_655
O1 S1 O2 C61 -179(100) . 2_655
O1 S1 O2 F2 -47.2(18) . 2_655
O1 S1 O2 F3 171.4(13) . 2_655
O1 S1 O3 C61 -129(4) . 2_655
O1 S1 O3 F1 -54(5) . 2_655
O1 S1 C61 S1 -101(3) . 2_655
O1 S1 C61 O1 -133.1(19) . 2_655
O1 S1 C61 O2 122(4) . 2_655
O1 S1 C61 O3 -51.2(19) . 2_655
O1 S1 C61 C61 128(3) . 2_655
O1 S1 C61 F1 -64.0(17) . .
O1 S1 C61 F2 163.9(16) . .
O1 S1 C61 F3 48.7(17) . .
O1 C61 F1 S1 50(3) 2_655 2_655
O1 C61 F1 O3 123(5) 2_655 2_655
O1 C61 F2 S1 -27(4) 2_655 2_655
O1 C61 F2 O2 128(3) 2_655 2_655
O1 C61 F3 S1 136(12) 2_655 2_655
O1 C61 F3 O2 -34(6) 2_655 2_655
O2 S1 O1 C61 0(4) . 2_655
O2 S1 O1 F2 32.6(12) . 2_655
O2 S1 O3 C61 -25(4) . 2_655
O2 S1 O3 F1 50(5) . 2_655
O2 S1 C61 S1 153(3) . 2_655
O2 S1 C61 O1 121.2(15) . 2_655
O2 S1 C61 O2 17(4) . 2_655
O2 S1 C61 O3 -156.8(18) . 2_655
O2 S1 C61 C61 22(3) . 2_655
O2 S1 C61 F1 -169.7(17) . .
O2 S1 C61 F2 58.3(19) . .
O2 S1 C61 F3 -57.0(19) . .
O2 C61 F1 S1 140(5) 2_655 2_655
O2 C61 F1 O3 -148(5) 2_655 2_655
O2 C61 F2 S1 -155(5) 2_655 2_655
O2 C61 F2 O1 -128(3) 2_655 2_655
O2 C61 F3 S1 169(9) 2_655 2_655
O3 S1 O1 C61 123(4) . 2_655
O3 S1 O1 F2 154.9(15) . 2_655
O3 S1 O2 C61 74(7) . 2_655
O3 S1 O2 F2 -154(2) . 2_655
O3 S1 O2 F3 64.8(19) . 2_655
O3 S1 C61 S1 12(3) . 2_655
O3 S1 C61 O1 -20(2) . 2_655
O3 S1 C61 O2 -124(4) . 2_655
O3 S1 C61 O3 62(3) . 2_655
O3 S1 C61 C61 -119(3) . 2_655
O3 S1 C61 F1 49(2) . .
O3 S1 C61 F2 -82.9(19) . .
O3 S1 C61 F3 161.9(17) . .
O3 C61 F1 S1 -72(5) 2_655 2_655
O3 C61 F2 S1 -41(3) 2_655 2_655
O3 C61 F2 O1 -14(3) 2_655 2_655
O3 C61 F2 O2 114(4) 2_655 2_655
O3 C61 F3 S1 36(7) 2_655 2_655
O3 C61 F3 O2 -133(2) 2_655 2_655
C61 S1 O1 C61 -115(4) . 2_655
C61 S1 O1 F2 -83.3(13) . 2_655
C61 S1 O1 F2 32(4) 2_655 2_655
C61 S1 O2 C61 -65(8) . 2_655
C61 S1 O2 F2 132(8) 2_655 2_655
C61 S1 O2 F2 67.2(19) . 2_655
C61 S1 O2 F3 -74.1(16) . 2_655
C61 S1 O2 F3 -9(7) 2_655 2_655
C61 S1 O3 C61 113(4) . 2_655
C61 S1 O3 F1 76(6) 2_655 2_655
C61 S1 O3 F1 -172(5) . 2_655
C61 S1 C61 S1 131(5) 2_655 2_655
C61 S1 C61 O1 99(3) 2_655 2_655
C61 S1 C61 O2 -5(3) 2_655 2_655
C61 S1 C61 O3 -179(4) 2_655 2_655
C61 S1 C61 F1 168(4) 2_655 .
C61 S1 C61 F2 36(3) 2_655 .
C61 S1 C61 F3 -79(2) 2_655 .
C61 C61 F1 S1 -33(3) 2_655 2_655
C61 C61 F1 O3 40(5) 2_655 2_655
C61 C61 F2 S1 65(4) 2_655 2_655
C61 C61 F2 O1 92.3(11) 2_655 2_655
C61 C61 F2 O2 -140(2) 2_655 2_655
C61 C61 F3 S1 -65(8) 2_655 2_655
C61 C61 F3 O2 126(2) 2_655 2_655
F1 S1 O1 C61 102(4) 2_655 2_655
F1 S1 O1 F2 134.0(14) 2_655 2_655
F1 S1 O2 C61 94(7) 2_655 2_655
F1 S1 O2 F2 -134(2) 2_655 2_655
F1 S1 O2 F3 85.1(17) 2_655 2_655
F1 S1 O3 C61 -76(6) 2_655 2_655
F1 S1 C61 S1 7(4) 2_655 2_655
F1 S1 C61 O1 -26(3) 2_655 2_655
F1 S1 C61 O2 -130(4) 2_655 2_655
F1 S1 C61 O3 56(3) 2_655 2_655
F1 S1 C61 C61 -125(3) 2_655 2_655
F1 S1 C61 F1 44(4) 2_655 .
F1 S1 C61 F2 -89(3) 2_655 .
F1 S1 C61 F3 156(3) 2_655 .
F1 C61 F2 S1 -58(3) . 2_655
F1 C61 F2 O1 -31(2) . 2_655
F1 C61 F2 O2 96(3) . 2_655
F1 C61 F3 S1 58(7) . 2_655
F1 C61 F3 O2 -112(3) . 2_655
F2 S1 O1 C61 -32(4) 2_655 2_655
F2 S1 O2 C61 -132(8) 2_655 2_655
F2 S1 O2 F3 -141(2) 2_655 2_655
F2 S1 O3 C61 -67(5) 2_655 2_655
F2 S1 O3 F1 8(7) 2_655 2_655
F2 S1 C61 S1 -168(3) 2_655 2_655
F2 S1 C61 O1 160.0(14) 2_655 2_655
F2 S1 C61 O2 56(4) 2_655 2_655
F2 S1 C61 O3 -118.1(16) 2_655 2_655
F2 S1 C61 C61 61(3) 2_655 2_655
F2 S1 C61 F1 -130.9(17) 2_655 .
F2 S1 C61 F2 97(2) 2_655 .
F2 S1 C61 F3 -18.2(16) 2_655 .
F2 C61 F1 S1 80(3) . 2_655
F2 C61 F1 O3 152(5) . 2_655
F2 C61 F3 S1 -161(9) . 2_655
F2 C61 F3 O2 29.5(19) . 2_655
F3 S1 O1 C61 11(3) 2_655 2_655
F3 S1 O1 F2 43.4(19) 2_655 2_655
F3 S1 O2 C61 9(7) 2_655 2_655
F3 S1 O2 F2 141(2) 2_655 2_655
F3 S1 O3 C61 17(4) 2_655 2_655
F3 S1 O3 F1 93(5) 2_655 2_655
F3 S1 C61 S1 107(3) 2_655 2_655
F3 S1 C61 O1 75.2(10) 2_655 2_655
F3 S1 C61 O2 -29(4) 2_655 2_655
F3 S1 C61 O3 157.1(15) 2_655 2_655
F3 S1 C61 C61 -24(3) 2_655 2_655
F3 S1 C61 F1 144.3(16) 2_655 .
F3 S1 C61 F2 12.2(14) 2_655 .
F3 S1 C61 F3 -103.0(17) 2_655 .
F3 C61 F1 S1 -147(5) . 2_655
F3 C61 F1 O3 -75(5) . 2_655
F3 C61 F2 S1 170(5) . 2_655
F3 C61 F2 O1 -163.4(19) . 2_655
F3 C61 F2 O2 -36(2) . 2_655
S11 S11 O11 C71 -62(4) 2_655 2_655
S11 S11 O11 F21 -50(4) 2_655 2_655
S11 S11 O21 C71 61(4) 2_655 2_655
S11 S11 O21 F11 -96.4(19) 2_655 2_655
S11 S11 O21 F31 50.4(16) 2_655 2_655
S11 S11 O31 F11 124.7(19) 2_655 2_655
S11 S11 C71 O11 -77(4) 2_655 2_655
S11 S11 C71 O21 70(4) 2_655 2_655
S11 S11 C71 C71 135(9) 2_655 2_655
S11 S11 C71 F11 30(3) 2_655 .
S11 S11 C71 F21 -102(4) 2_655 .
S11 S11 C71 F31 141(5) 2_655 .
S11 S11 C71 F31 170(4) 2_655 2_655
S11 C71 F11 S11 -81(8) . 2_655
S11 C71 F11 O21 136(2) . 2_655
S11 C71 F11 O21 -143(8) 2_655 2_655
S11 C71 F11 O31 26(8) 2_655 2_655
S11 C71 F11 O31 -55(2) . 2_655
S11 C71 F21 S11 105(5) . 2_655
S11 C71 F21 O11 117(4) . 2_655
S11 C71 F21 O11 12(6) 2_655 2_655
S11 C71 F31 S11 -116(8) . 2_655
S11 C71 F31 O21 -133.5(19) . 2_655
S11 C71 F31 O21 -17(7) 2_655 2_655
S11 C71 F31 C71 -1.5(10) . 2_655
S11 C71 F31 C71 115(9) 2_655 2_655
S11 C71 F31 F31 32.6(15) . 2_655
S11 C71 F31 F31 149(8) 2_655 2_655
O11 S11 O21 C71 -90(4) . 2_655
O11 S11 O21 F11 113(2) . 2_655
O11 S11 O21 F31 -100.6(14) . 2_655
O11 S11 O31 F11 -122(2) . 2_655
O11 S11 C71 S11 -70(4) . 2_655
O11 S11 C71 O11 -148(2) . 2_655
O11 S11 C71 O21 0(3) . 2_655
O11 S11 C71 C71 65(5) . 2_655
O11 S11 C71 F11 -41(2) . .
O11 S11 C71 F21 -171.9(17) . .
O11 S11 C71 F31 100.0(15) . 2_655
O11 S11 C71 F31 71.1(19) . .
O11 C71 F11 S11 40(7) 2_655 2_655
O11 C71 F11 O21 -103(2) 2_655 2_655
O11 C71 F11 O31 66(2) 2_655 2_655
O11 C71 F21 S11 -12(6) 2_655 2_655
O11 C71 F31 S11 110(9) 2_655 2_655
O11 C71 F31 O21 92(3) 2_655 2_655
O11 C71 F31 C71 -136(4) 2_655 2_655
O11 C71 F31 F31 -102(3) 2_655 2_655
O21 S11 O11 C71 95(4) . 2_655
O21 S11 O11 F21 107(4) . 2_655
O21 S11 O31 F11 -7.5(19) . 2_655
O21 S11 C71 S11 150(4) . 2_655
O21 S11 C71 O11 72(2) . 2_655
O21 S11 C71 O21 -141(3) . 2_655
O21 S11 C71 C71 -75(5) . 2_655
O21 S11 C71 F11 179(2) . .
O21 S11 C71 F21 48(2) . .
O21 S11 C71 F31 -40.1(16) . 2_655
O21 S11 C71 F31 -69(2) . .
O21 C71 F11 S11 143(8) 2_655 2_655
O21 C71 F11 O31 169(2) 2_655 2_655
O21 C71 F21 S11 -68(5) 2_655 2_655
O21 C71 F21 O11 -56(5) 2_655 2_655
O21 C71 F31 S11 17(7) 2_655 2_655
O21 C71 F31 C71 132(3) 2_655 2_655
O21 C71 F31 F31 166.1(18) 2_655 2_655
O31 S11 O11 C71 -162(5) . 2_655
O31 S11 O11 F21 -151(4) . 2_655
O31 S11 O21 C71 165(5) . 2_655
O31 S11 O21 F11 7.7(17) . 2_655
O31 S11 O21 F31 154.4(11) . 2_655
O31 S11 C71 S11 42(4) . 2_655
O31 S11 C71 O11 -36(2) . 2_655
O31 S11 C71 O21 111(2) . 2_655
O31 S11 C71 C71 177(5) . 2_655
O31 S11 C71 F11 71.2(19) . .
O31 S11 C71 F21 -60(2) . .
O31 S11 C71 F31 -177.1(13) . .
O31 S11 C71 F31 -148.2(12) . 2_655
C71 S11 O11 C71 -47(4) . 2_655
C71 S11 O11 F21 12(6) 2_655 2_655
C71 S11 O11 F21 -36(5) . 2_655
C71 S11 O21 C71 52(5) . 2_655
C71 S11 O21 F11 -106(2) . 2_655
C71 S11 O21 F11 -157(5) 2_655 2_655
C71 S11 O21 F31 41.2(17) . 2_655
C71 S11 O21 F31 -11(4) 2_655 2_655
C71 S11 O31 F11 115.4(19) . 2_655
C71 S11 O31 F11 123(12) 2_655 2_655
C71 S11 C71 S11 -135(9) 2_655 2_655
C71 S11 C71 O11 147(6) 2_655 2_655
C71 S11 C71 O21 -66(6) 2_655 2_655
C71 S11 C71 F11 -106(6) 2_655 .
C71 S11 C71 F21 123(5) 2_655 .
C71 S11 C71 F31 35(4) 2_655 2_655
C71 S11 C71 F31 6(4) 2_655 .
C71 C71 F11 S11 -96(7) 2_655 2_655
C71 C71 F11 O21 121(2) 2_655 2_655
C71 C71 F11 O31 -70(2) 2_655 2_655
C71 C71 F21 S11 118(5) 2_655 2_655
C71 C71 F21 O11 130(4) 2_655 2_655
C71 C71 F31 S11 -115(9) 2_655 2_655
C71 C71 F31 O21 -132(3) 2_655 2_655
C71 C71 F31 F31 34.1(19) 2_655 2_655
F11 S11 O11 C71 149(6) 2_655 2_655
F11 S11 O11 F21 160(4) 2_655 2_655
F11 S11 O21 C71 157(5) 2_655 2_655
F11 S11 O21 F31 147(2) 2_655 2_655
F11 S11 C71 S11 94(4) 2_655 2_655
F11 S11 C71 O11 17(3) 2_655 2_655
F11 S11 C71 O21 164(3) 2_655 2_655
F11 S11 C71 C71 -131(6) 2_655 2_655
F11 S11 C71 F11 124(3) 2_655 .
F11 S11 C71 F21 -8(3) 2_655 .
F11 S11 C71 F31 -96(2) 2_655 2_655
F11 S11 C71 F31 -125(2) 2_655 .
F11 C71 F21 S11 -20(4) . 2_655
F11 C71 F21 O11 -8(5) . 2_655
F11 C71 F31 S11 -4(6) . 2_655
F11 C71 F31 O21 -21.3(18) . 2_655
F11 C71 F31 C71 111(3) . 2_655
F11 C71 F31 F31 145(2) . 2_655
F21 S11 O11 C71 -12(6) 2_655 2_655
F21 S11 O21 C71 -65(4) 2_655 2_655
F21 S11 O21 F11 138(2) 2_655 2_655
F21 S11 O21 F31 -75.4(14) 2_655 2_655
F21 S11 O31 F11 -135(2) 2_655 2_655
F21 S11 C71 S11 -84(4) 2_655 2_655
F21 S11 C71 O11 -161(2) 2_655 2_655
F21 S11 C71 O21 -14(3) 2_655 2_655
F21 S11 C71 C71 52(5) 2_655 2_655
F21 S11 C71 F11 -54(2) 2_655 .
F21 S11 C71 F21 175(3) 2_655 .
F21 S11 C71 F31 86.6(13) 2_655 2_655
F21 S11 C71 F31 57.7(17) 2_655 .
F21 C71 F11 S11 43(7) . 2_655
F21 C71 F11 O21 -100(3) . 2_655
F21 C71 F11 O31 69(3) . 2_655
F21 C71 F31 S11 131(9) . 2_655
F21 C71 F31 O21 114(2) . 2_655
F21 C71 F31 C71 -114(3) . 2_655
F21 C71 F31 F31 -80(2) . 2_655
F31 S11 O11 C71 26(4) 2_655 2_655
F31 S11 O11 F21 38(4) 2_655 2_655
F31 S11 O21 C71 11(4) 2_655 2_655
F31 S11 O21 F11 -147(2) 2_655 2_655
F31 S11 O31 F11 43(3) 2_655 2_655
F31 S11 C71 S11 -170(4) 2_655 2_655
F31 S11 C71 O11 112(2) 2_655 2_655
F31 S11 C71 O21 -100(3) 2_655 2_655
F31 S11 C71 C71 -35(4) 2_655 2_655
F31 S11 C71 F11 -141(2) 2_655 .
F31 S11 C71 F21 88.1(19) 2_655 .
F31 S11 C71 F31 -28.9(14) 2_655 .
F31 C71 F11 S11 -141(9) 2_655 2_655
F31 C71 F11 S11 174(9) . 2_655
F31 C71 F11 O21 31(2) . 2_655
F31 C71 F11 O21 76(3) 2_655 2_655
F31 C71 F11 O31 -160(2) . 2_655
F31 C71 F11 O31 -115(3) 2_655 2_655
F31 C71 F21 S11 163(5) 2_655 2_655
F31 C71 F21 S11 -149(6) . 2_655
F31 C71 F21 O11 175(4) 2_655 2_655
F31 C71 F21 O11 -137(4) . 2_655
F31 C71 F31 S11 -149(8) 2_655 2_655
F31 C71 F31 O21 -166.1(18) 2_655 2_655
F31 C71 F31 C71 -34.1(19) 2_655 2_655
